data_4135329
loop_
_publ_author_name
'Esteruelas, Miguel A.'
'Mart\'inez, Antonio'
'Oliv\'an, Montserrat'
'O\~nate, Enrique'

_publ_section_title
;
 Kinetic Analysis and Sequencing of Si-H and C-H Bond Activation
 Reactions: Direct Silylation of Arenes Catalyzed by an
 Iridium-Polyhydride.
;
_journal_name_full 'Journal of the American Chemical Society'
_journal_paper_doi 10.1021/jacs.0c07578
_journal_year 2020
_chemical_formula_sum 'C34 H63 Ir O3 P2 Si3'
_chemical_formula_weight 858.25
_space_group_crystal_system monoclinic
_space_group_IT_number 4
_space_group_name_Hall 'P 2yb'
_space_group_name_H-M_alt 'P 1 21 1'
_atom_sites_solution_hydrogens mixed
_audit_creation_method SHELXL-2016/6
_cell_angle_alpha 90
_cell_angle_beta 96.485(2)
_cell_angle_gamma 90
_cell_formula_units_Z 4
_cell_length_a 14.509(2)
_cell_length_b 18.340(3)
_cell_length_c 15.539(3)
_cell_measurement_reflns_used 4973
_cell_measurement_temperature 100(2)
_cell_measurement_theta_max 27
_cell_measurement_theta_min 2
_cell_volume 4108.4(12)
_computing_cell_refinement 'SAINT+ v. 7.56a (Bruker AXS, 2008)'
_computing_data_collection 'apex2 v. 7.0 (Bruker AXS, 2009)'
_computing_data_reduction 'SAINT+ v. 7.56a (Bruker AXS, 2008)'
_computing_molecular_graphics 'XP, SHELXTL v. 6.14 (Bruker, 2000)'
_computing_publication_material 'XCIF, SHELXTL v. 6.14 (Bruker, 2000)'
_computing_structure_refinement 'SHELXL-2016/6 (Sheldrick, 2016)'
_computing_structure_solution 'SHELXS-97 (Sheldrick, 1990)'
_diffrn_ambient_temperature 100(2)
_diffrn_detector_area_resol_mean 8.33
_diffrn_measured_fraction_theta_full 1.000
_diffrn_measured_fraction_theta_max 0.934
_diffrn_measurement_device_type 'Bruker APEX CCD system'
_diffrn_measurement_method '\w rotations with narrow frames'
_diffrn_radiation_monochromator graphite
_diffrn_radiation_source 'fine-focus sealed tube'
_diffrn_radiation_type MoK\a
_diffrn_radiation_wavelength 0.71073
_diffrn_reflns_av_R_equivalents 0.1015
_diffrn_reflns_av_unetI/netI 0.1751
_diffrn_reflns_Laue_measured_fraction_full 1.000
_diffrn_reflns_Laue_measured_fraction_max 0.934
_diffrn_reflns_limit_h_max 19
_diffrn_reflns_limit_h_min -20
_diffrn_reflns_limit_k_max 25
_diffrn_reflns_limit_k_min -25
_diffrn_reflns_limit_l_max 19
_diffrn_reflns_limit_l_min -20
_diffrn_reflns_number 47825
_diffrn_reflns_point_group_measured_fraction_full 1.000
_diffrn_reflns_point_group_measured_fraction_max 0.934
_diffrn_reflns_theta_full 27.500
_diffrn_reflns_theta_max 29.702
_diffrn_reflns_theta_min 1.319
_diffrn_standards_decay_% 0
_exptl_absorpt_coefficient_mu 3.444
_exptl_absorpt_correction_T_max 0.746
_exptl_absorpt_correction_T_min 0.597
_exptl_absorpt_correction_type multi-scan
_exptl_absorpt_process_details
;
Absorption correction performed with SADABS program. This is based on the
method of Blessing: Blessing, R. H., Acta Crystallogr., Sect. A 1995, 51, 33.

SADABS: Area-Detector Absorption Correction. Bruker-AXS 
within SAINT+ package, v. 6.1 (2000).
;
_exptl_crystal_colour colourless
_exptl_crystal_density_diffrn 1.387
_exptl_crystal_description 'irregilar block'
_exptl_crystal_F_000 1760
_exptl_crystal_size_max 0.173
_exptl_crystal_size_mid 0.127
_exptl_crystal_size_min 0.119
_refine_diff_density_max 3.036
_refine_diff_density_min -3.230
_refine_diff_density_rms 0.227
_refine_ls_abs_structure_details
;
 Refined as an inversion twin.
;
_refine_ls_abs_structure_Flack 0.021(9)
_refine_ls_extinction_method none
_refine_ls_goodness_of_fit_ref 0.997
_refine_ls_hydrogen_treatment mixed
_refine_ls_matrix_type full
_refine_ls_number_parameters 821
_refine_ls_number_reflns 21062
_refine_ls_number_restraints 14
_refine_ls_restrained_S_all 0.997
_refine_ls_R_factor_all 0.1413
_refine_ls_R_factor_gt 0.0577
_refine_ls_shift/su_max 0.001
_refine_ls_shift/su_mean 0.000
_refine_ls_structure_factor_coef Fsqd
_refine_ls_weighting_details 'w=1/[\s^2^(Fo^2^)+(0.0427P)^2^] where P=(Fo^2^+2Fc^2^)/3'
_refine_ls_weighting_scheme calc
_refine_ls_wR_factor_gt 0.0985
_refine_ls_wR_factor_ref 0.1242
_reflns_Friedel_coverage 0.943
_reflns_Friedel_fraction_full 1.000
_reflns_Friedel_fraction_max 0.934
_reflns_number_gt 12877
_reflns_number_total 21062
_reflns_threshold_expression 'I > 2\s(I)'
_cod_data_source_file ja0c07578_si_003.cif
_cod_data_source_block shelx
_cod_original_cell_volume 4108.6(12)
_cod_original_sg_symbol_H-M 'P 21'
_cod_database_code 4135329
_shelx_shelxl_version_number 2016/6
_shelx_space_group_comment
;
The symmetry employed for this shelxl refinement is uniquely defined
by the following loop, which should always be used as a source of
symmetry information in preference to the above space-group names.
They are only intended as comments.
;
_shelx_estimated_absorpt_t_min 0.587
_shelx_estimated_absorpt_t_max 0.685

loop_
_space_group_symop_operation_xyz
'x, y, z'
'-x, y+1/2, -z'

loop_
_atom_site_label
_atom_site_type_symbol
_atom_site_fract_x
_atom_site_fract_y
_atom_site_fract_z
_atom_site_U_iso_or_equiv
_atom_site_adp_type
_atom_site_occupancy
_atom_site_site_symmetry_order
_atom_site_calc_flag
_atom_site_refinement_flags_posn
_atom_site_refinement_flags_adp
_atom_site_refinement_flags_occupancy
_atom_site_disorder_assembly
_atom_site_disorder_group
Ir1 Ir 0.16835(4) 0.10715(3) 0.45291(3) 0.02014(15) Uani 1 1 d D . . . .
H01 H 0.169(9) 0.058(6) 0.369(5) 0.024 Uiso 1 1 d D U . . .
H02 H 0.181(9) 0.158(6) 0.536(5) 0.024 Uiso 1 1 d D U . . .
H03 H 0.375(9) 0.331(5) 1.031(6) 0.024 Uiso 1 1 d D U . . .
Ir2 Ir 0.35777(4) 0.39038(3) 0.95650(3) 0.01974(14) Uani 1 1 d D . . . .
H04 H 0.323619 0.440115 0.875779 0.024 Uiso 1 1 d R U . . .
P1 P 0.1580(3) -0.0015(2) 0.5188(2) 0.0194(9) Uani 1 1 d . . . . .
P2 P 0.2225(3) 0.1899(2) 0.3630(2) 0.0238(9) Uani 1 1 d . . . . .
P3 P 0.4018(3) 0.4947(2) 1.0246(2) 0.0214(9) Uani 1 1 d . . . . .
P4 P 0.2680(3) 0.3029(2) 0.8872(2) 0.0236(9) Uani 1 1 d . . . . .
Si1 Si 0.0169(3) 0.1392(2) 0.4405(3) 0.0235(10) Uani 1 1 d . . . . .
Si2 Si -0.0999(3) 0.1272(3) 0.5979(3) 0.0281(12) Uani 1 1 d . . . . .
Si3 Si -0.1429(3) 0.0958(3) 0.2944(2) 0.0313(11) Uani 1 1 d . . . . .
Si4 Si 0.5004(3) 0.3508(2) 0.9307(3) 0.0229(10) Uani 1 1 d . . . . .
Si5 Si 0.6092(3) 0.3814(3) 0.7712(3) 0.0406(13) Uani 1 1 d D . . . .
Si6 Si 0.6672(3) 0.3585(3) 1.0772(3) 0.0300(11) Uani 1 1 d . . . . .
O1 O -0.0411(6) 0.1065(7) 0.5196(5) 0.025(2) Uani 1 1 d . . . . .
O2 O -0.0430(6) 0.1096(7) 0.3506(5) 0.028(2) Uani 1 1 d . . . . .
O3 O 0.3271(6) 0.0855(5) 0.4873(6) 0.021(2) Uani 1 1 d . . . . .
O4 O 0.5300(6) 0.3745(6) 0.8359(5) 0.027(3) Uani 1 1 d . . . . .
O5 O 0.5866(7) 0.3807(7) 1.0013(6) 0.028(3) Uani 1 1 d . . . . .
O6 O 0.2160(6) 0.4246(5) 1.0002(6) 0.022(2) Uani 1 1 d . . . . .
C1 C -0.0083(11) 0.2398(9) 0.4399(10) 0.032(4) Uani 1 1 d . . . . .
H1A H 0.012181 0.261998 0.387951 0.048 Uiso 1 1 calc R U . . .
H1B H 0.024916 0.262404 0.491597 0.048 Uiso 1 1 calc R U . . .
H1C H -0.075133 0.247565 0.440013 0.048 Uiso 1 1 calc R U . . .
C2 C -0.2170(11) 0.0406(11) 0.3552(10) 0.047(5) Uani 1 1 d . . . . .
H2A H -0.187638 -0.006840 0.368185 0.070 Uiso 1 1 calc R U . . .
H2B H -0.277127 0.033489 0.320702 0.070 Uiso 1 1 calc R U . . .
H2C H -0.226108 0.065469 0.409395 0.070 Uiso 1 1 calc R U . . .
C3 C -0.1205(12) 0.0478(10) 0.1944(10) 0.044(5) Uani 1 1 d . . . . .
H3A H -0.093241 0.081817 0.155739 0.066 Uiso 1 1 calc R U . . .
H3B H -0.178983 0.028685 0.165296 0.066 Uiso 1 1 calc R U . . .
H3C H -0.077406 0.007348 0.209038 0.066 Uiso 1 1 calc R U . . .
C4 C -0.1991(14) 0.1838(12) 0.2735(14) 0.069(7) Uani 1 1 d . . . . .
H4A H -0.217098 0.203603 0.327747 0.103 Uiso 1 1 calc R U . . .
H4B H -0.254414 0.177625 0.231793 0.103 Uiso 1 1 calc R U . . .
H4C H -0.155973 0.217432 0.249791 0.103 Uiso 1 1 calc R U . . .
C5 C -0.0244(12) 0.1724(12) 0.6866(11) 0.053(6) Uani 1 1 d . . . . .
H5A H 0.023843 0.138270 0.710538 0.079 Uiso 1 1 calc R U . . .
H5B H -0.061825 0.187266 0.732247 0.079 Uiso 1 1 calc R U . . .
H5C H 0.004678 0.215413 0.663791 0.079 Uiso 1 1 calc R U . . .
C6 C -0.1453(11) 0.0392(10) 0.6377(11) 0.038(4) Uani 1 1 d . . . . .
H6A H -0.179195 0.012931 0.589148 0.057 Uiso 1 1 calc R U . . .
H6B H -0.187106 0.049452 0.681556 0.057 Uiso 1 1 calc R U . . .
H6C H -0.093332 0.009289 0.663332 0.057 Uiso 1 1 calc R U . . .
C7 C -0.2027(11) 0.1894(10) 0.5639(11) 0.042(5) Uani 1 1 d . . . . .
H7A H -0.180038 0.237357 0.548164 0.064 Uiso 1 1 calc R U . . .
H7B H -0.240318 0.194594 0.612029 0.064 Uiso 1 1 calc R U . . .
H7C H -0.240543 0.168127 0.513872 0.064 Uiso 1 1 calc R U . . .
C8 C 0.1004(10) -0.0796(9) 0.4625(9) 0.025(4) Uani 1 1 d . . . . .
H8 H 0.112145 -0.123276 0.500738 0.030 Uiso 1 1 calc R U . . .
C9 C 0.1354(10) -0.0971(11) 0.3761(8) 0.038(4) Uani 1 1 d . . . . .
H9A H 0.102804 -0.140012 0.350441 0.057 Uiso 1 1 calc R U . . .
H9B H 0.202158 -0.107033 0.385303 0.057 Uiso 1 1 calc R U . . .
H9C H 0.123847 -0.055381 0.336903 0.057 Uiso 1 1 calc R U . . .
C10 C -0.0051(10) -0.0672(9) 0.4484(10) 0.029(4) Uani 1 1 d . . . . .
H10A H -0.019303 -0.028784 0.405012 0.044 Uiso 1 1 calc R U . . .
H10B H -0.027071 -0.052303 0.503104 0.044 Uiso 1 1 calc R U . . .
H10C H -0.036140 -0.112442 0.428003 0.044 Uiso 1 1 calc R U . . .
C11 C 0.1225(10) -0.0068(8) 0.6283(8) 0.025(3) Uani 1 1 d . . . . .
H11 H 0.060845 0.018089 0.624287 0.030 Uiso 1 1 calc R U . . .
C12 C 0.1875(12) 0.0414(11) 0.6886(10) 0.042(5) Uani 1 1 d . . . . .
H12A H 0.165286 0.043429 0.745808 0.063 Uiso 1 1 calc R U . . .
H12B H 0.188653 0.090677 0.664448 0.063 Uiso 1 1 calc R U . . .
H12C H 0.250270 0.020805 0.694135 0.063 Uiso 1 1 calc R U . . .
C13 C 0.1070(13) -0.0800(9) 0.6671(10) 0.043(5) Uani 1 1 d . . . . .
H13A H 0.164826 -0.108067 0.671779 0.065 Uiso 1 1 calc R U . . .
H13B H 0.058817 -0.106270 0.630122 0.065 Uiso 1 1 calc R U . . .
H13C H 0.087173 -0.073582 0.724904 0.065 Uiso 1 1 calc R U . . .
C14 C 0.2797(10) -0.0318(9) 0.5343(8) 0.024(4) Uani 1 1 d . . . . .
C15 C 0.3058(10) -0.1016(11) 0.5622(8) 0.031(4) Uani 1 1 d . . . . .
H15 H 0.259245 -0.136472 0.570968 0.037 Uiso 1 1 calc R U . . .
C16 C 0.3976(11) -0.1212(10) 0.5775(9) 0.035(4) Uani 1 1 d . . . . .
H16 H 0.414145 -0.168896 0.597413 0.042 Uiso 1 1 calc R U . . .
C17 C 0.4660(11) -0.0713(9) 0.5639(9) 0.028(4) Uani 1 1 d . . . . .
H17 H 0.529357 -0.085335 0.574050 0.034 Uiso 1 1 calc R U . . .
C18 C 0.4437(10) -0.0012(9) 0.5359(8) 0.020(3) Uani 1 1 d . . . . .
C19 C 0.3507(11) 0.0172(9) 0.5189(9) 0.026(4) Uani 1 1 d . . . . .
C20 C 0.5146(10) 0.0557(10) 0.5240(9) 0.031(4) Uani 1 1 d . . . . .
C21 C 0.5227(11) 0.1083(12) 0.6032(10) 0.046(4) Uani 1 1 d . . . . .
H21A H 0.460516 0.123664 0.614662 0.069 Uiso 1 1 calc R U . . .
H21B H 0.559064 0.151236 0.590588 0.069 Uiso 1 1 calc R U . . .
H21C H 0.553457 0.083128 0.654166 0.069 Uiso 1 1 calc R U . . .
C22 C 0.6134(11) 0.0251(11) 0.5191(11) 0.043(5) Uani 1 1 d . . . . .
H22A H 0.632596 -0.003773 0.571105 0.065 Uiso 1 1 calc R U . . .
H22B H 0.656873 0.065535 0.515291 0.065 Uiso 1 1 calc R U . . .
H22C H 0.613191 -0.005936 0.467691 0.065 Uiso 1 1 calc R U . . .
C23 C 0.4780(10) 0.1021(11) 0.4442(9) 0.031(4) Uani 1 1 d . . . . .
C24 C 0.5339(12) 0.1321(10) 0.3869(9) 0.043(5) Uani 1 1 d . . . . .
H24 H 0.598847 0.123198 0.394929 0.052 Uiso 1 1 calc R U . . .
C25 C 0.4972(11) 0.1742(11) 0.3189(10) 0.043(5) Uani 1 1 d . . . . .
H25 H 0.535922 0.191381 0.277793 0.052 Uiso 1 1 calc R U . . .
C26 C 0.4046(11) 0.1917(10) 0.3098(9) 0.035(4) Uani 1 1 d . . . . .
H26 H 0.380186 0.223495 0.264620 0.042 Uiso 1 1 calc R U . . .
C27 C 0.3453(11) 0.1623(9) 0.3676(9) 0.028(4) Uani 1 1 d . . . . .
C28 C 0.3843(10) 0.1171(10) 0.4312(8) 0.026(4) Uani 1 1 d . . . . .
C29 C 0.1819(11) 0.1880(10) 0.2473(8) 0.036(4) Uani 1 1 d . . . . .
H29 H 0.227048 0.217311 0.217613 0.043 Uiso 1 1 calc R U . . .
C30 C 0.1818(14) 0.1124(12) 0.2096(10) 0.062(6) Uani 1 1 d . . . . .
H30A H 0.135023 0.082600 0.234052 0.093 Uiso 1 1 calc R U . . .
H30B H 0.243085 0.090253 0.223689 0.093 Uiso 1 1 calc R U . . .
H30C H 0.167063 0.115073 0.146582 0.093 Uiso 1 1 calc R U . . .
C31 C 0.0872(12) 0.2252(13) 0.2279(11) 0.060(6) Uani 1 1 d . . . . .
H31A H 0.065884 0.220764 0.165944 0.090 Uiso 1 1 calc R U . . .
H31B H 0.092842 0.276844 0.243620 0.090 Uiso 1 1 calc R U . . .
H31C H 0.042347 0.201674 0.261551 0.090 Uiso 1 1 calc R U . . .
C32 C 0.2301(11) 0.2882(9) 0.3902(10) 0.032(4) Uani 1 1 d . . . . .
H32 H 0.165102 0.304561 0.395142 0.039 Uiso 1 1 calc R U . . .
C33 C 0.2837(14) 0.2989(11) 0.4803(11) 0.053(6) Uani 1 1 d . . . . .
H33A H 0.348918 0.285748 0.478454 0.079 Uiso 1 1 calc R U . . .
H33B H 0.256881 0.267721 0.522250 0.079 Uiso 1 1 calc R U . . .
H33C H 0.279567 0.350044 0.497750 0.079 Uiso 1 1 calc R U . . .
C34 C 0.2669(12) 0.3384(9) 0.3262(11) 0.043(5) Uani 1 1 d . . . . .
H34A H 0.259568 0.389095 0.344306 0.065 Uiso 1 1 calc R U . . .
H34B H 0.232439 0.330947 0.268900 0.065 Uiso 1 1 calc R U . . .
H34C H 0.332768 0.328135 0.323426 0.065 Uiso 1 1 calc R U . . .
C35 C 0.5175(12) 0.2489(9) 0.9346(11) 0.037(4) Uani 1 1 d . . . . .
H35A H 0.478621 0.226238 0.886216 0.056 Uiso 1 1 calc R U . . .
H35B H 0.500090 0.229923 0.989427 0.056 Uiso 1 1 calc R U . . .
H35C H 0.582826 0.237556 0.930086 0.056 Uiso 1 1 calc R U . . .
C36A C 0.550(4) 0.402(4) 0.663(2) 0.10(2) Uiso 0.4 1 d D . P A 1
H36A H 0.499751 0.366545 0.648638 0.149 Uiso 0.4 1 calc R U P A 1
H36B H 0.594241 0.398764 0.620193 0.149 Uiso 0.4 1 calc R U P A 1
H36C H 0.523755 0.451168 0.662806 0.149 Uiso 0.4 1 calc R U P A 1
C37A C 0.704(4) 0.439(4) 0.823(5) 0.10(3) Uiso 0.4 1 d D . P A 1
H37A H 0.684068 0.461365 0.875393 0.152 Uiso 0.4 1 calc R U P A 1
H37B H 0.718110 0.477257 0.782772 0.152 Uiso 0.4 1 calc R U P A 1
H37C H 0.758780 0.408942 0.838846 0.152 Uiso 0.4 1 calc R U P A 1
C38A C 0.666(3) 0.2930(16) 0.761(3) 0.048(12) Uiso 0.4 1 d D . P A 1
H38A H 0.697370 0.278075 0.817408 0.073 Uiso 0.4 1 calc R U P A 1
H38B H 0.712478 0.297367 0.719548 0.073 Uiso 0.4 1 calc R U P A 1
H38C H 0.620045 0.256355 0.739954 0.073 Uiso 0.4 1 calc R U P A 1
C36B C 0.578(2) 0.4542(14) 0.6918(16) 0.045(8) Uiso 0.6 1 d D . P A 2
H36D H 0.511814 0.450549 0.670653 0.067 Uiso 0.6 1 calc R U P A 2
H36E H 0.614789 0.449091 0.643093 0.067 Uiso 0.6 1 calc R U P A 2
H36F H 0.590369 0.501777 0.719424 0.067 Uiso 0.6 1 calc R U P A 2
C37B C 0.7217(16) 0.408(2) 0.830(2) 0.044(9) Uiso 0.6 1 d D . P A 2
H37D H 0.712719 0.450156 0.867319 0.066 Uiso 0.6 1 calc R U P A 2
H37E H 0.764736 0.421574 0.788311 0.066 Uiso 0.6 1 calc R U P A 2
H37F H 0.747349 0.367378 0.865563 0.066 Uiso 0.6 1 calc R U P A 2
C38B C 0.628(3) 0.2957(14) 0.716(2) 0.073(12) Uiso 0.6 1 d D . P A 2
H38D H 0.656456 0.260292 0.758117 0.110 Uiso 0.6 1 calc R U P A 2
H38E H 0.668391 0.304063 0.670975 0.110 Uiso 0.6 1 calc R U P A 2
H38F H 0.567878 0.276672 0.689792 0.110 Uiso 0.6 1 calc R U P A 2
C39 C 0.7502(11) 0.2903(10) 1.0413(10) 0.039(5) Uani 1 1 d . . . . .
H39A H 0.716006 0.247087 1.018418 0.059 Uiso 1 1 calc R U . . .
H39B H 0.794718 0.276187 1.090702 0.059 Uiso 1 1 calc R U . . .
H39C H 0.783498 0.311695 0.996024 0.059 Uiso 1 1 calc R U . . .
C40 C 0.6162(11) 0.3197(10) 1.1720(10) 0.040(4) Uani 1 1 d . . . . .
H40A H 0.583327 0.358121 1.199992 0.060 Uiso 1 1 calc R U . . .
H40B H 0.665783 0.299839 1.213430 0.060 Uiso 1 1 calc R U . . .
H40C H 0.572599 0.280706 1.152395 0.060 Uiso 1 1 calc R U . . .
C41 C 0.7309(13) 0.4443(11) 1.1076(12) 0.052(6) Uani 1 1 d . . . . .
H41A H 0.749868 0.467334 1.055519 0.078 Uiso 1 1 calc R U . . .
H41B H 0.786023 0.433193 1.147972 0.078 Uiso 1 1 calc R U . . .
H41C H 0.690445 0.477521 1.135404 0.078 Uiso 1 1 calc R U . . .
C42 C 0.4510(10) 0.5700(9) 0.9684(9) 0.026(4) Uani 1 1 d . . . . .
H42 H 0.459000 0.611693 1.009969 0.031 Uiso 1 1 calc R U . . .
C43 C 0.3855(10) 0.5958(9) 0.8902(8) 0.031(4) Uani 1 1 d . . . . .
H43A H 0.416072 0.633858 0.859467 0.046 Uiso 1 1 calc R U . . .
H43B H 0.328747 0.615389 0.909984 0.046 Uiso 1 1 calc R U . . .
H43C H 0.369895 0.554562 0.851118 0.046 Uiso 1 1 calc R U . . .
C44 C 0.5464(11) 0.5520(10) 0.9427(10) 0.032(4) Uani 1 1 d . . . . .
H44A H 0.541076 0.512575 0.899878 0.049 Uiso 1 1 calc R U . . .
H44B H 0.587242 0.536593 0.994010 0.049 Uiso 1 1 calc R U . . .
H44C H 0.572514 0.595370 0.917576 0.049 Uiso 1 1 calc R U . . .
C45 C 0.4719(11) 0.4891(8) 1.1319(8) 0.027(4) Uani 1 1 d . . . . .
H45 H 0.523806 0.454652 1.124073 0.032 Uiso 1 1 calc R U . . .
C46 C 0.5180(11) 0.5587(9) 1.1687(10) 0.035(4) Uani 1 1 d . . . . .
H46A H 0.470372 0.592564 1.184438 0.053 Uiso 1 1 calc R U . . .
H46B H 0.552538 0.581412 1.125118 0.053 Uiso 1 1 calc R U . . .
H46C H 0.560673 0.546986 1.220306 0.053 Uiso 1 1 calc R U . . .
C47 C 0.4171(10) 0.4535(9) 1.1979(8) 0.026(4) Uani 1 1 d . . . . .
H47A H 0.459745 0.429337 1.242316 0.040 Uiso 1 1 calc R U . . .
H47B H 0.374441 0.417383 1.168949 0.040 Uiso 1 1 calc R U . . .
H47C H 0.381529 0.490778 1.225007 0.040 Uiso 1 1 calc R U . . .
C48 C 0.2910(11) 0.5331(9) 1.0513(9) 0.027(4) Uani 1 1 d . . . . .
C49 C 0.2860(11) 0.6006(10) 1.0877(9) 0.035(4) Uani 1 1 d . . . . .
H49 H 0.340940 0.628651 1.099931 0.041 Uiso 1 1 calc R U . . .
C50 C 0.2022(12) 0.6289(10) 1.1071(11) 0.044(5) Uani 1 1 d . . . . .
H50 H 0.199853 0.676440 1.131031 0.053 Uiso 1 1 calc R U . . .
C51 C 0.1243(12) 0.5891(10) 1.0919(9) 0.038(5) Uani 1 1 d . . . . .
H51 H 0.067297 0.608833 1.105849 0.045 Uiso 1 1 calc R U . . .
C52 C 0.1257(11) 0.5193(9) 1.0561(9) 0.028(4) Uani 1 1 d . . . . .
C53 C 0.2087(11) 0.4946(9) 1.0352(9) 0.024(4) Uani 1 1 d . . . . .
C54 C 0.0382(10) 0.4726(9) 1.0394(9) 0.036(4) Uani 1 1 d D . . . .
C55A C -0.043(2) 0.5258(19) 0.997(2) 0.036(9) Uiso 0.5 1 d D . P B 1
H55A H -0.026157 0.545477 0.941926 0.055 Uiso 0.5 1 calc R U P B 1
H55B H -0.051957 0.565976 1.036404 0.055 Uiso 0.5 1 calc R U P B 1
H55C H -0.101231 0.498136 0.985321 0.055 Uiso 0.5 1 calc R U P B 1
C56A C 0.007(3) 0.441(2) 1.1267(18) 0.049(11) Uiso 0.5 1 d D . P B 1
H56A H -0.031081 0.396922 1.113620 0.073 Uiso 0.5 1 calc R U P B 1
H56B H -0.029357 0.477295 1.153870 0.073 Uiso 0.5 1 calc R U P B 1
H56C H 0.061955 0.427730 1.166255 0.073 Uiso 0.5 1 calc R U P B 1
C55B C -0.060(2) 0.512(3) 1.039(3) 0.071(14) Uiso 0.5 1 d D . P B 2
H55D H -0.075056 0.537625 0.984248 0.106 Uiso 0.5 1 calc R U P B 2
H55E H -0.056207 0.547454 1.087061 0.106 Uiso 0.5 1 calc R U P B 2
H55F H -0.107459 0.475827 1.047032 0.106 Uiso 0.5 1 calc R U P B 2
C56B C 0.049(3) 0.4224(18) 1.1259(16) 0.032(8) Uiso 0.5 1 d D . P B 2
H56D H 0.004537 0.381887 1.118507 0.047 Uiso 0.5 1 calc R U P B 2
H56E H 0.036048 0.451963 1.175786 0.047 Uiso 0.5 1 calc R U P B 2
H56F H 0.112031 0.403078 1.135757 0.047 Uiso 0.5 1 calc R U P B 2
C57 C 0.0487(11) 0.4160(9) 0.9722(9) 0.029(4) Uani 1 1 d . . . C 3
C58 C -0.0281(13) 0.3850(14) 0.9239(13) 0.064(6) Uani 1 1 d . . . C 3
H58 H -0.088334 0.403316 0.929855 0.077 Uiso 1 1 calc R U . C 3
C59 C -0.0183(16) 0.3290(14) 0.8683(17) 0.088(9) Uani 1 1 d . . . C 3
H59 H -0.071435 0.305486 0.839461 0.106 Uiso 1 1 calc R U . C 3
C60 C 0.0722(12) 0.3059(11) 0.8538(12) 0.049(5) Uani 1 1 d . . . C 3
H60 H 0.079102 0.269403 0.811546 0.059 Uiso 1 1 calc R U . C 3
C61 C 0.1495(11) 0.3352(9) 0.8996(9) 0.032(4) Uani 1 1 d . . . C 3
C62 C 0.1358(10) 0.3910(11) 0.9563(8) 0.027(3) Uani 1 1 d . . . C 3
C63 C 0.2704(13) 0.2107(10) 0.9346(11) 0.042(5) Uani 1 1 d . . . D 3
H63 H 0.335976 0.193574 0.936151 0.051 Uiso 1 1 calc R U . D 3
C64 C 0.2508(13) 0.2153(11) 1.0290(11) 0.052(5) Uani 1 1 d . . . D 3
H64A H 0.184785 0.225547 1.031222 0.077 Uiso 1 1 calc R U . D 3
H64B H 0.288029 0.254532 1.058264 0.077 Uiso 1 1 calc R U . D 3
H64C H 0.266907 0.168883 1.058019 0.077 Uiso 1 1 calc R U . D 3
C65 C 0.2115(15) 0.1522(11) 0.8880(13) 0.069(7) Uani 1 1 d . . . D 3
H65A H 0.199632 0.113617 0.929024 0.103 Uiso 1 1 calc R U . D 3
H65B H 0.244031 0.131533 0.841716 0.103 Uiso 1 1 calc R U . D 3
H65C H 0.152376 0.173229 0.862933 0.103 Uiso 1 1 calc R U . D 3
C66 C 0.2588(11) 0.2861(11) 0.7684(8) 0.037(5) Uani 1 1 d . . . E 3
H66 H 0.205051 0.252741 0.752516 0.044 Uiso 1 1 calc R U . E 3
C67 C 0.2410(15) 0.3554(11) 0.7200(10) 0.062(7) Uani 1 1 d . . . E 3
H67A H 0.287967 0.391501 0.741205 0.092 Uiso 1 1 calc R U . E 3
H67B H 0.179280 0.373776 0.728809 0.092 Uiso 1 1 calc R U . E 3
H67C H 0.243874 0.346749 0.658179 0.092 Uiso 1 1 calc R U . E 3
C68 C 0.3458(12) 0.2490(10) 0.7446(10) 0.043(5) Uani 1 1 d . . . E 3
H68A H 0.337198 0.235420 0.683215 0.065 Uiso 1 1 calc R U . E 3
H68B H 0.357937 0.205078 0.780024 0.065 Uiso 1 1 calc R U . E 3
H68C H 0.398522 0.282452 0.755164 0.065 Uiso 1 1 calc R U . E 3

loop_
_atom_site_aniso_label
_atom_site_aniso_U_11
_atom_site_aniso_U_22
_atom_site_aniso_U_33
_atom_site_aniso_U_23
_atom_site_aniso_U_13
_atom_site_aniso_U_12
Ir1 0.0166(3) 0.0250(4) 0.0186(3) 0.0021(3) 0.0008(2) -0.0005(3)
Ir2 0.0166(3) 0.0235(4) 0.0186(3) -0.0007(3) -0.0005(2) -0.0020(3)
P1 0.015(2) 0.025(2) 0.0185(17) 0.0027(16) 0.0005(14) -0.0011(17)
P2 0.026(2) 0.027(3) 0.0189(18) 0.0029(16) 0.0031(16) -0.0019(19)
P3 0.019(2) 0.024(2) 0.0211(18) 0.0002(16) 0.0004(15) -0.0006(18)
P4 0.019(2) 0.027(3) 0.0243(19) -0.0058(17) -0.0015(16) -0.0040(18)
Si1 0.019(2) 0.025(3) 0.026(2) 0.0018(18) 0.0009(17) 0.0018(19)
Si2 0.023(2) 0.036(3) 0.026(2) -0.0052(19) 0.0030(18) -0.002(2)
Si3 0.022(2) 0.042(3) 0.028(2) -0.004(2) -0.0070(16) 0.008(2)
Si4 0.019(2) 0.023(3) 0.027(2) 0.0025(19) 0.0016(17) -0.0001(19)
Si5 0.042(3) 0.048(4) 0.035(2) 0.005(3) 0.019(2) 0.015(3)
Si6 0.021(2) 0.037(3) 0.030(2) 0.003(2) -0.0042(18) 0.000(2)
O1 0.021(5) 0.028(6) 0.027(5) -0.004(6) 0.003(4) -0.005(6)
O2 0.018(5) 0.037(6) 0.026(5) 0.000(6) -0.008(4) -0.004(6)
O3 0.014(5) 0.023(7) 0.027(5) 0.004(4) 0.002(4) 0.003(4)
O4 0.022(5) 0.034(8) 0.026(5) -0.004(5) 0.000(4) 0.002(5)
O5 0.022(5) 0.029(7) 0.032(5) -0.004(5) 0.000(4) -0.005(5)
O6 0.016(5) 0.026(6) 0.025(5) -0.010(4) 0.007(4) -0.006(5)
C1 0.022(9) 0.030(11) 0.044(9) 0.006(8) 0.000(7) 0.002(8)
C2 0.024(10) 0.085(16) 0.030(9) -0.023(9) -0.001(7) 0.000(10)
C3 0.031(10) 0.056(13) 0.042(10) -0.004(9) -0.008(8) 0.001(9)
C4 0.058(15) 0.053(15) 0.086(15) -0.011(12) -0.028(12) 0.016(12)
C5 0.032(11) 0.070(16) 0.054(11) -0.014(11) -0.010(8) -0.011(10)
C6 0.028(10) 0.040(12) 0.045(10) 0.008(8) 0.002(8) 0.001(8)
C7 0.024(10) 0.044(13) 0.064(12) -0.016(10) 0.026(8) -0.001(9)
C8 0.018(8) 0.030(10) 0.028(8) 0.005(7) 0.002(6) 0.002(7)
C9 0.028(9) 0.054(13) 0.032(8) -0.001(8) 0.000(6) 0.003(9)
C10 0.022(9) 0.024(10) 0.039(9) 0.002(7) -0.006(7) 0.004(8)
C11 0.021(8) 0.029(10) 0.027(7) 0.012(7) 0.008(6) 0.005(7)
C12 0.042(11) 0.053(13) 0.031(9) -0.016(8) 0.002(8) -0.014(10)
C13 0.054(12) 0.039(12) 0.037(9) 0.015(8) 0.006(8) -0.008(9)
C14 0.014(8) 0.041(11) 0.016(7) 0.007(7) 0.003(6) 0.003(7)
C15 0.024(8) 0.044(11) 0.023(7) 0.006(8) 0.001(6) -0.007(9)
C16 0.030(9) 0.030(12) 0.044(8) 0.007(8) 0.000(7) 0.016(8)
C17 0.020(8) 0.035(11) 0.028(8) 0.004(7) 0.002(6) -0.002(8)
C18 0.016(8) 0.028(10) 0.014(6) 0.002(6) 0.000(5) 0.001(7)
C19 0.022(9) 0.022(10) 0.034(8) 0.003(7) 0.004(7) 0.000(7)
C20 0.018(8) 0.047(12) 0.028(8) -0.003(7) 0.000(6) 0.005(8)
C21 0.028(9) 0.060(13) 0.052(10) -0.017(12) 0.012(7) -0.010(12)
C22 0.022(10) 0.055(14) 0.054(11) 0.005(10) 0.010(8) 0.005(9)
C23 0.021(8) 0.040(11) 0.030(7) 0.012(9) -0.005(6) 0.000(9)
C24 0.032(10) 0.073(16) 0.024(8) 0.009(8) 0.010(7) -0.006(9)
C25 0.028(10) 0.075(15) 0.031(9) 0.002(9) 0.020(7) -0.007(10)
C26 0.032(10) 0.045(12) 0.029(8) 0.003(8) 0.010(7) 0.011(9)
C27 0.036(10) 0.023(10) 0.029(8) -0.006(7) 0.024(7) -0.003(8)
C28 0.026(8) 0.042(11) 0.010(6) -0.002(7) 0.008(5) -0.007(8)
C29 0.041(10) 0.055(13) 0.010(6) 0.010(7) 0.000(6) -0.020(9)
C30 0.100(16) 0.048(13) 0.039(9) -0.011(11) 0.012(9) -0.042(14)
C31 0.030(11) 0.099(19) 0.046(11) 0.022(11) -0.016(8) -0.019(11)
C32 0.028(9) 0.034(11) 0.036(9) 0.004(8) 0.010(7) -0.001(8)
C33 0.067(15) 0.045(14) 0.049(11) -0.019(10) 0.018(10) -0.014(11)
C34 0.034(10) 0.025(11) 0.070(12) 0.008(9) 0.006(9) -0.003(8)
C35 0.033(10) 0.029(11) 0.046(10) 0.004(8) -0.006(8) -0.001(8)
C39 0.033(10) 0.055(13) 0.029(8) -0.007(8) 0.003(7) -0.009(9)
C40 0.033(10) 0.043(12) 0.047(10) 0.023(9) 0.020(8) 0.014(9)
C41 0.032(11) 0.063(15) 0.055(12) -0.006(11) -0.021(9) -0.012(10)
C42 0.023(9) 0.036(10) 0.018(7) -0.005(7) 0.006(6) 0.000(7)
C43 0.035(9) 0.028(11) 0.028(7) 0.002(7) -0.007(6) -0.001(8)
C44 0.025(9) 0.036(11) 0.038(9) 0.011(8) 0.011(7) -0.002(8)
C45 0.037(10) 0.024(9) 0.019(7) -0.003(6) -0.003(6) -0.004(8)
C46 0.036(10) 0.035(11) 0.032(8) -0.005(8) -0.010(7) 0.006(8)
C47 0.023(9) 0.037(11) 0.019(7) 0.005(7) 0.001(6) -0.008(8)
C48 0.027(9) 0.022(10) 0.029(8) -0.003(7) -0.006(7) 0.004(8)
C49 0.045(10) 0.025(10) 0.035(8) -0.009(8) 0.013(7) -0.007(9)
C50 0.037(11) 0.028(12) 0.067(12) -0.015(9) 0.005(9) -0.002(8)
C51 0.031(10) 0.045(14) 0.038(9) -0.006(8) 0.011(7) 0.012(9)
C52 0.022(9) 0.033(11) 0.031(8) -0.003(7) 0.011(7) -0.003(8)
C53 0.028(9) 0.024(10) 0.021(7) 0.003(7) 0.010(6) -0.001(8)
C54 0.016(8) 0.052(13) 0.041(9) -0.020(9) 0.009(7) -0.012(8)
C57 0.018(8) 0.043(12) 0.029(8) -0.008(7) 0.006(6) 0.007(7)
C58 0.040(12) 0.054(15) 0.098(15) -0.016(15) 0.006(10) 0.026(13)
C59 0.051(15) 0.068(18) 0.14(2) -0.060(17) -0.025(14) -0.002(13)
C60 0.021(10) 0.056(14) 0.066(12) -0.036(10) -0.012(8) 0.003(9)
C61 0.032(10) 0.034(11) 0.029(8) -0.006(8) 0.005(7) -0.009(8)
C62 0.034(9) 0.023(9) 0.023(7) 0.003(8) 0.003(6) -0.004(9)
C63 0.043(12) 0.035(12) 0.050(11) 0.000(9) 0.010(9) -0.015(9)
C64 0.055(13) 0.046(13) 0.055(12) 0.016(10) 0.013(10) -0.013(11)
C65 0.079(17) 0.040(14) 0.085(15) -0.004(12) 0.002(12) -0.035(12)
C66 0.028(9) 0.068(14) 0.013(7) -0.012(8) -0.004(6) 0.008(9)
C67 0.081(16) 0.073(16) 0.024(8) -0.010(9) -0.024(9) 0.023(12)
C68 0.040(11) 0.055(13) 0.032(9) -0.012(8) -0.008(8) -0.006(10)

loop_
_atom_type_symbol
_atom_type_description
_atom_type_scat_dispersion_real
_atom_type_scat_dispersion_imag
_atom_type_scat_source
C C 0.0033 0.0016 'International Tables Vol C Tables 4.2.6.8 and 6.1.1.4'
H H 0.0000 0.0000 'International Tables Vol C Tables 4.2.6.8 and 6.1.1.4'
O O 0.0106 0.0060 'International Tables Vol C Tables 4.2.6.8 and 6.1.1.4'
Si Si 0.0817 0.0704 'International Tables Vol C Tables 4.2.6.8 and 6.1.1.4'
P P 0.1023 0.0942 'International Tables Vol C Tables 4.2.6.8 and 6.1.1.4'
Ir Ir -1.4442 7.9887 'International Tables Vol C Tables 4.2.6.8 and 6.1.1.4'

loop_
_geom_angle_atom_site_label_1
_geom_angle_atom_site_label_2
_geom_angle_atom_site_label_3
_geom_angle
_geom_angle_site_symmetry_1
_geom_angle_site_symmetry_3
_geom_angle_publ_flag
P1 Ir1 Si1 98.91(15) . . ?
P1 Ir1 P2 156.83(15) . . ?
Si1 Ir1 P2 100.05(15) . . ?
P1 Ir1 O3 82.0(3) . . ?
Si1 Ir1 O3 170.4(3) . . ?
P2 Ir1 O3 81.5(3) . . ?
P1 Ir1 H01 83(5) . . ?
Si1 Ir1 H01 100(5) . . ?
P2 Ir1 H01 81(5) . . ?
O3 Ir1 H01 90(5) . . ?
P1 Ir1 H02 99(5) . . ?
Si1 Ir1 H02 86(5) . . ?
P2 Ir1 H02 95(5) . . ?
O3 Ir1 H02 84(5) . . ?
H01 Ir1 H02 173(7) . . ?
P3 Ir2 P4 161.33(14) . . ?
P3 Ir2 Si4 98.00(15) . . ?
P4 Ir2 Si4 100.18(16) . . ?
P3 Ir2 O6 81.1(3) . . ?
P4 Ir2 O6 81.4(3) . . ?
Si4 Ir2 O6 172.8(3) . . ?
P3 Ir2 H03 103(5) . . ?
P4 Ir2 H03 84(5) . . ?
Si4 Ir2 H03 81(5) . . ?
O6 Ir2 H03 92(5) . . ?
P3 Ir2 H04 85.9 . . ?
P4 Ir2 H04 85.4 . . ?
Si4 Ir2 H04 104.7 . . ?
O6 Ir2 H04 82.4 . . ?
H03 Ir2 H04 169.1 . . ?
C8 P1 C11 103.9(7) . . ?
C8 P1 C14 101.8(7) . . ?
C11 P1 C14 103.2(6) . . ?
C8 P1 Ir1 121.7(5) . . ?
C11 P1 Ir1 120.6(5) . . ?
C14 P1 Ir1 102.4(5) . . ?
C29 P2 C27 103.6(7) . . ?
C29 P2 C32 104.3(8) . . ?
C27 P2 C32 103.1(7) . . ?
C29 P2 Ir1 119.9(6) . . ?
C27 P2 Ir1 101.2(5) . . ?
C32 P2 Ir1 121.9(5) . . ?
C42 P3 C48 102.6(7) . . ?
C42 P3 C45 105.6(7) . . ?
C48 P3 C45 102.9(7) . . ?
C42 P3 Ir2 121.7(5) . . ?
C48 P3 Ir2 102.9(5) . . ?
C45 P3 Ir2 118.3(5) . . ?
C63 P4 C61 103.3(8) . . ?
C63 P4 C66 103.9(8) . . ?
C61 P4 C66 101.1(7) . . ?
C63 P4 Ir2 118.5(6) . . ?
C61 P4 Ir2 102.4(5) . . ?
C66 P4 Ir2 124.2(6) . . ?
O2 Si1 O1 104.1(5) . . ?
O2 Si1 C1 103.7(7) . . ?
O1 Si1 C1 103.9(7) . . ?
O2 Si1 Ir1 113.6(4) . . ?
O1 Si1 Ir1 114.0(4) . . ?
C1 Si1 Ir1 116.2(5) . . ?
O1 Si2 C5 110.4(7) . . ?
O1 Si2 C6 106.5(7) . . ?
C5 Si2 C6 109.8(8) . . ?
O1 Si2 C7 113.4(7) . . ?
C5 Si2 C7 108.4(9) . . ?
C6 Si2 C7 108.3(8) . . ?
O2 Si3 C2 110.6(6) . . ?
O2 Si3 C4 108.2(8) . . ?
C2 Si3 C4 107.9(10) . . ?
O2 Si3 C3 107.2(6) . . ?
C2 Si3 C3 110.0(8) . . ?
C4 Si3 C3 113.0(9) . . ?
O4 Si4 O5 104.6(5) . . ?
O4 Si4 C35 104.1(7) . . ?
O5 Si4 C35 102.7(7) . . ?
O4 Si4 Ir2 114.2(4) . . ?
O5 Si4 Ir2 114.3(4) . . ?
C35 Si4 Ir2 115.5(6) . . ?
O4 Si5 C38B 112.1(14) . . ?
O4 Si5 C38A 110.2(16) . . ?
O4 Si5 C36A 107(2) . . ?
C38A Si5 C36A 106(3) . . ?
O4 Si5 C36B 109.6(11) . . ?
C38B Si5 C36B 110.5(16) . . ?
O4 Si5 C37A 109(3) . . ?
C38A Si5 C37A 103(3) . . ?
C36A Si5 C37A 122(3) . . ?
O4 Si5 C37B 111.4(11) . . ?
C38B Si5 C37B 107.1(17) . . ?
C36B Si5 C37B 106.0(16) . . ?
O5 Si6 C41 105.6(8) . . ?
O5 Si6 C40 110.7(7) . . ?
C41 Si6 C40 110.7(9) . . ?
O5 Si6 C39 112.9(7) . . ?
C41 Si6 C39 108.9(9) . . ?
C40 Si6 C39 108.0(8) . . ?
Si2 O1 Si1 145.5(8) . . ?
Si3 O2 Si1 149.1(7) . . ?
C19 O3 C28 117.4(12) . . ?
C19 O3 Ir1 115.8(8) . . ?
C28 O3 Ir1 115.3(8) . . ?
Si5 O4 Si4 149.1(7) . . ?
Si6 O5 Si4 145.8(8) . . ?
C53 O6 C62 119.3(12) . . ?
C53 O6 Ir2 118.0(8) . . ?
C62 O6 Ir2 116.5(8) . . ?
Si1 C1 H1A 109.5 . . ?
Si1 C1 H1B 109.5 . . ?
H1A C1 H1B 109.5 . . ?
Si1 C1 H1C 109.5 . . ?
H1A C1 H1C 109.5 . . ?
H1B C1 H1C 109.5 . . ?
Si3 C2 H2A 109.5 . . ?
Si3 C2 H2B 109.5 . . ?
H2A C2 H2B 109.5 . . ?
Si3 C2 H2C 109.5 . . ?
H2A C2 H2C 109.5 . . ?
H2B C2 H2C 109.5 . . ?
Si3 C3 H3A 109.5 . . ?
Si3 C3 H3B 109.5 . . ?
H3A C3 H3B 109.5 . . ?
Si3 C3 H3C 109.5 . . ?
H3A C3 H3C 109.5 . . ?
H3B C3 H3C 109.5 . . ?
Si3 C4 H4A 109.5 . . ?
Si3 C4 H4B 109.5 . . ?
H4A C4 H4B 109.5 . . ?
Si3 C4 H4C 109.5 . . ?
H4A C4 H4C 109.5 . . ?
H4B C4 H4C 109.5 . . ?
Si2 C5 H5A 109.5 . . ?
Si2 C5 H5B 109.5 . . ?
H5A C5 H5B 109.5 . . ?
Si2 C5 H5C 109.5 . . ?
H5A C5 H5C 109.5 . . ?
H5B C5 H5C 109.5 . . ?
Si2 C6 H6A 109.5 . . ?
Si2 C6 H6B 109.5 . . ?
H6A C6 H6B 109.5 . . ?
Si2 C6 H6C 109.5 . . ?
H6A C6 H6C 109.5 . . ?
H6B C6 H6C 109.5 . . ?
Si2 C7 H7A 109.5 . . ?
Si2 C7 H7B 109.5 . . ?
H7A C7 H7B 109.5 . . ?
Si2 C7 H7C 109.5 . . ?
H7A C7 H7C 109.5 . . ?
H7B C7 H7C 109.5 . . ?
C9 C8 C10 109.4(11) . . ?
C9 C8 P1 113.9(11) . . ?
C10 C8 P1 110.2(11) . . ?
C9 C8 H8 107.7 . . ?
C10 C8 H8 107.7 . . ?
P1 C8 H8 107.7 . . ?
C8 C9 H9A 109.5 . . ?
C8 C9 H9B 109.5 . . ?
H9A C9 H9B 109.5 . . ?
C8 C9 H9C 109.5 . . ?
H9A C9 H9C 109.5 . . ?
H9B C9 H9C 109.5 . . ?
C8 C10 H10A 109.5 . . ?
C8 C10 H10B 109.5 . . ?
H10A C10 H10B 109.5 . . ?
C8 C10 H10C 109.5 . . ?
H10A C10 H10C 109.5 . . ?
H10B C10 H10C 109.5 . . ?
C13 C11 C12 112.4(13) . . ?
C13 C11 P1 119.4(11) . . ?
C12 C11 P1 108.5(10) . . ?
C13 C11 H11 105.1 . . ?
C12 C11 H11 105.1 . . ?
P1 C11 H11 105.1 . . ?
C11 C12 H12A 109.5 . . ?
C11 C12 H12B 109.5 . . ?
H12A C12 H12B 109.5 . . ?
C11 C12 H12C 109.5 . . ?
H12A C12 H12C 109.5 . . ?
H12B C12 H12C 109.5 . . ?
C11 C13 H13A 109.5 . . ?
C11 C13 H13B 109.5 . . ?
H13A C13 H13B 109.5 . . ?
C11 C13 H13C 109.5 . . ?
H13A C13 H13C 109.5 . . ?
H13B C13 H13C 109.5 . . ?
C15 C14 C19 117.6(13) . . ?
C15 C14 P1 122.8(12) . . ?
C19 C14 P1 119.6(12) . . ?
C16 C15 C14 121.2(16) . . ?
C16 C15 H15 119.4 . . ?
C14 C15 H15 119.4 . . ?
C15 C16 C17 120.0(17) . . ?
C15 C16 H16 120.0 . . ?
C17 C16 H16 120.0 . . ?
C18 C17 C16 121.1(14) . . ?
C18 C17 H17 119.5 . . ?
C16 C17 H17 119.5 . . ?
C17 C18 C19 118.3(14) . . ?
C17 C18 C20 123.3(14) . . ?
C19 C18 C20 118.4(14) . . ?
O3 C19 C18 119.2(14) . . ?
O3 C19 C14 119.0(13) . . ?
C18 C19 C14 121.8(15) . . ?
C18 C20 C23 107.7(12) . . ?
C18 C20 C22 114.0(15) . . ?
C23 C20 C22 113.3(13) . . ?
C18 C20 C21 109.1(12) . . ?
C23 C20 C21 106.3(15) . . ?
C22 C20 C21 106.1(12) . . ?
C20 C21 H21A 109.5 . . ?
C20 C21 H21B 109.5 . . ?
H21A C21 H21B 109.5 . . ?
C20 C21 H21C 109.5 . . ?
H21A C21 H21C 109.5 . . ?
H21B C21 H21C 109.5 . . ?
C20 C22 H22A 109.5 . . ?
C20 C22 H22B 109.5 . . ?
H22A C22 H22B 109.5 . . ?
C20 C22 H22C 109.5 . . ?
H22A C22 H22C 109.5 . . ?
H22B C22 H22C 109.5 . . ?
C28 C23 C24 117.8(14) . . ?
C28 C23 C20 118.1(13) . . ?
C24 C23 C20 124.1(14) . . ?
C25 C24 C23 121.1(16) . . ?
C25 C24 H24 119.5 . . ?
C23 C24 H24 119.5 . . ?
C24 C25 C26 120.2(15) . . ?
C24 C25 H25 119.9 . . ?
C26 C25 H25 119.9 . . ?
C25 C26 C27 120.2(15) . . ?
C25 C26 H26 119.9 . . ?
C27 C26 H26 119.9 . . ?
C28 C27 C26 117.3(14) . . ?
C28 C27 P2 120.9(11) . . ?
C26 C27 P2 121.6(12) . . ?
C27 C28 C23 123.2(14) . . ?
C27 C28 O3 118.6(13) . . ?
C23 C28 O3 118.1(14) . . ?
C30 C29 C31 111.8(15) . . ?
C30 C29 P2 112.8(12) . . ?
C31 C29 P2 111.5(12) . . ?
C30 C29 H29 106.8 . . ?
C31 C29 H29 106.8 . . ?
P2 C29 H29 106.8 . . ?
C29 C30 H30A 109.5 . . ?
C29 C30 H30B 109.5 . . ?
H30A C30 H30B 109.5 . . ?
C29 C30 H30C 109.5 . . ?
H30A C30 H30C 109.5 . . ?
H30B C30 H30C 109.5 . . ?
C29 C31 H31A 109.5 . . ?
C29 C31 H31B 109.5 . . ?
H31A C31 H31B 109.5 . . ?
C29 C31 H31C 109.5 . . ?
H31A C31 H31C 109.5 . . ?
H31B C31 H31C 109.5 . . ?
C34 C32 C33 110.2(14) . . ?
C34 C32 P2 117.6(11) . . ?
C33 C32 P2 110.0(12) . . ?
C34 C32 H32 106.1 . . ?
C33 C32 H32 106.1 . . ?
P2 C32 H32 106.1 . . ?
C32 C33 H33A 109.5 . . ?
C32 C33 H33B 109.5 . . ?
H33A C33 H33B 109.5 . . ?
C32 C33 H33C 109.5 . . ?
H33A C33 H33C 109.5 . . ?
H33B C33 H33C 109.5 . . ?
C32 C34 H34A 109.5 . . ?
C32 C34 H34B 109.5 . . ?
H34A C34 H34B 109.5 . . ?
C32 C34 H34C 109.5 . . ?
H34A C34 H34C 109.5 . . ?
H34B C34 H34C 109.5 . . ?
Si4 C35 H35A 109.5 . . ?
Si4 C35 H35B 109.5 . . ?
H35A C35 H35B 109.5 . . ?
Si4 C35 H35C 109.5 . . ?
H35A C35 H35C 109.5 . . ?
H35B C35 H35C 109.5 . . ?
Si5 C36A H36A 109.5 . . ?
Si5 C36A H36B 109.5 . . ?
H36A C36A H36B 109.5 . . ?
Si5 C36A H36C 109.5 . . ?
H36A C36A H36C 109.5 . . ?
H36B C36A H36C 109.5 . . ?
Si5 C37A H37A 109.5 . . ?
Si5 C37A H37B 109.5 . . ?
H37A C37A H37B 109.5 . . ?
Si5 C37A H37C 109.5 . . ?
H37A C37A H37C 109.5 . . ?
H37B C37A H37C 109.5 . . ?
Si5 C38A H38A 109.5 . . ?
Si5 C38A H38B 109.5 . . ?
H38A C38A H38B 109.5 . . ?
Si5 C38A H38C 109.5 . . ?
H38A C38A H38C 109.5 . . ?
H38B C38A H38C 109.5 . . ?
Si5 C36B H36D 109.5 . . ?
Si5 C36B H36E 109.5 . . ?
H36D C36B H36E 109.5 . . ?
Si5 C36B H36F 109.5 . . ?
H36D C36B H36F 109.5 . . ?
H36E C36B H36F 109.5 . . ?
Si5 C37B H37D 109.5 . . ?
Si5 C37B H37E 109.5 . . ?
H37D C37B H37E 109.5 . . ?
Si5 C37B H37F 109.5 . . ?
H37D C37B H37F 109.5 . . ?
H37E C37B H37F 109.5 . . ?
Si5 C38B H38D 109.5 . . ?
Si5 C38B H38E 109.5 . . ?
H38D C38B H38E 109.5 . . ?
Si5 C38B H38F 109.5 . . ?
H38D C38B H38F 109.5 . . ?
H38E C38B H38F 109.5 . . ?
Si6 C39 H39A 109.5 . . ?
Si6 C39 H39B 109.5 . . ?
H39A C39 H39B 109.5 . . ?
Si6 C39 H39C 109.5 . . ?
H39A C39 H39C 109.5 . . ?
H39B C39 H39C 109.5 . . ?
Si6 C40 H40A 109.5 . . ?
Si6 C40 H40B 109.5 . . ?
H40A C40 H40B 109.5 . . ?
Si6 C40 H40C 109.5 . . ?
H40A C40 H40C 109.5 . . ?
H40B C40 H40C 109.5 . . ?
Si6 C41 H41A 109.5 . . ?
Si6 C41 H41B 109.5 . . ?
H41A C41 H41B 109.5 . . ?
Si6 C41 H41C 109.5 . . ?
H41A C41 H41C 109.5 . . ?
H41B C41 H41C 109.5 . . ?
C44 C42 C43 111.1(12) . . ?
C44 C42 P3 112.4(11) . . ?
C43 C42 P3 111.9(11) . . ?
C44 C42 H42 107.0 . . ?
C43 C42 H42 107.0 . . ?
P3 C42 H42 107.0 . . ?
C42 C43 H43A 109.5 . . ?
C42 C43 H43B 109.5 . . ?
H43A C43 H43B 109.5 . . ?
C42 C43 H43C 109.5 . . ?
H43A C43 H43C 109.5 . . ?
H43B C43 H43C 109.5 . . ?
C42 C44 H44A 109.5 . . ?
C42 C44 H44B 109.5 . . ?
H44A C44 H44B 109.5 . . ?
C42 C44 H44C 109.5 . . ?
H44A C44 H44C 109.5 . . ?
H44B C44 H44C 109.5 . . ?
C47 C45 C46 110.4(12) . . ?
C47 C45 P3 110.8(10) . . ?
C46 C45 P3 117.6(11) . . ?
C47 C45 H45 105.7 . . ?
C46 C45 H45 105.7 . . ?
P3 C45 H45 105.7 . . ?
C45 C46 H46A 109.5 . . ?
C45 C46 H46B 109.5 . . ?
H46A C46 H46B 109.5 . . ?
C45 C46 H46C 109.5 . . ?
H46A C46 H46C 109.5 . . ?
H46B C46 H46C 109.5 . . ?
C45 C47 H47A 109.5 . . ?
C45 C47 H47B 109.5 . . ?
H47A C47 H47B 109.5 . . ?
C45 C47 H47C 109.5 . . ?
H47A C47 H47C 109.5 . . ?
H47B C47 H47C 109.5 . . ?
C49 C48 C53 116.8(15) . . ?
C49 C48 P3 121.9(13) . . ?
C53 C48 P3 121.3(12) . . ?
C48 C49 C50 121.2(16) . . ?
C48 C49 H49 119.4 . . ?
C50 C49 H49 119.4 . . ?
C51 C50 C49 120.0(16) . . ?
C51 C50 H50 120.0 . . ?
C49 C50 H50 120.0 . . ?
C50 C51 C52 121.2(15) . . ?
C50 C51 H51 119.4 . . ?
C52 C51 H51 119.4 . . ?
C53 C52 C51 117.0(15) . . ?
C53 C52 C54 120.9(15) . . ?
C51 C52 C54 122.2(14) . . ?
C52 C53 C48 123.8(15) . . ?
C52 C53 O6 120.4(14) . . ?
C48 C53 O6 115.8(13) . . ?
C57 C54 C52 111.1(13) . . ?
C52 C54 C56A 112.0(18) . . ?
C52 C54 C55B 118(2) . . ?
C52 C54 C55A 106.6(18) . . ?
C56A C54 C55A 108(2) . . ?
C52 C54 C56B 100.3(16) . . ?
C55B C54 C56B 105(2) . . ?
C54 C55A H55A 109.5 . . ?
C54 C55A H55B 109.5 . . ?
H55A C55A H55B 109.5 . . ?
C54 C55A H55C 109.5 . . ?
H55A C55A H55C 109.5 . . ?
H55B C55A H55C 109.5 . . ?
C54 C56A H56A 109.5 . . ?
C54 C56A H56B 109.5 . . ?
H56A C56A H56B 109.5 . . ?
C54 C56A H56C 109.5 . . ?
H56A C56A H56C 109.5 . . ?
H56B C56A H56C 109.5 . . ?
C54 C55B H55D 109.5 . . ?
C54 C55B H55E 109.5 . . ?
H55D C55B H55E 109.5 . . ?
C54 C55B H55F 109.5 . . ?
H55D C55B H55F 109.5 . . ?
H55E C55B H55F 109.5 . . ?
C54 C56B H56D 109.5 . . ?
C54 C56B H56E 109.5 . . ?
H56D C56B H56E 109.5 . . ?
C54 C56B H56F 109.5 . . ?
H56D C56B H56F 109.5 . . ?
H56E C56B H56F 109.5 . . ?
C62 C57 C58 117.2(15) . . ?
C62 C57 C54 121.3(14) . . ?
C58 C57 C54 121.5(15) . . ?
C59 C58 C57 121.0(18) . . ?
C59 C58 H58 119.5 . . ?
C57 C58 H58 119.5 . . ?
C58 C59 C60 119.4(19) . . ?
C58 C59 H59 120.3 . . ?
C60 C59 H59 120.3 . . ?
C61 C60 C59 121.2(17) . . ?
C61 C60 H60 119.4 . . ?
C59 C60 H60 119.4 . . ?
C60 C61 C62 117.0(15) . . ?
C60 C61 P4 122.5(13) . . ?
C62 C61 P4 120.5(11) . . ?
C61 C62 C57 123.9(14) . . ?
C61 C62 O6 117.3(14) . . ?
C57 C62 O6 118.8(15) . . ?
C65 C63 C64 110.1(16) . . ?
C65 C63 P4 118.6(13) . . ?
C64 C63 P4 109.6(13) . . ?
C65 C63 H63 105.9 . . ?
C64 C63 H63 105.9 . . ?
P4 C63 H63 105.9 . . ?
C63 C64 H64A 109.5 . . ?
C63 C64 H64B 109.5 . . ?
H64A C64 H64B 109.5 . . ?
C63 C64 H64C 109.5 . . ?
H64A C64 H64C 109.5 . . ?
H64B C64 H64C 109.5 . . ?
C63 C65 H65A 109.5 . . ?
C63 C65 H65B 109.5 . . ?
H65A C65 H65B 109.5 . . ?
C63 C65 H65C 109.5 . . ?
H65A C65 H65C 109.5 . . ?
H65B C65 H65C 109.5 . . ?
C67 C66 C68 111.3(15) . . ?
C67 C66 P4 110.5(12) . . ?
C68 C66 P4 110.4(10) . . ?
C67 C66 H66 108.2 . . ?
C68 C66 H66 108.2 . . ?
P4 C66 H66 108.2 . . ?
C66 C67 H67A 109.5 . . ?
C66 C67 H67B 109.5 . . ?
H67A C67 H67B 109.5 . . ?
C66 C67 H67C 109.5 . . ?
H67A C67 H67C 109.5 . . ?
H67B C67 H67C 109.5 . . ?
C66 C68 H68A 109.5 . . ?
C66 C68 H68B 109.5 . . ?
H68A C68 H68B 109.5 . . ?
C66 C68 H68C 109.5 . . ?
H68A C68 H68C 109.5 . . ?
H68B C68 H68C 109.5 . . ?

loop_
_geom_bond_atom_site_label_1
_geom_bond_atom_site_label_2
_geom_bond_distance
_geom_bond_site_symmetry_2
_geom_bond_publ_flag
Ir1 P1 2.252(4) . ?
Ir1 Si1 2.262(4) . ?
Ir1 P2 2.263(4) . ?
Ir1 O3 2.339(9) . ?
Ir1 H01 1.590(14) . ?
Ir1 H02 1.593(14) . ?
Ir2 P3 2.245(4) . ?
Ir2 P4 2.262(4) . ?
Ir2 Si4 2.271(4) . ?
Ir2 O6 2.324(9) . ?
Ir2 H03 1.588(14) . ?
Ir2 H04 1.5845 . ?
P1 C8 1.832(16) . ?
P1 C11 1.836(13) . ?
P1 C14 1.841(14) . ?
P2 C29 1.828(13) . ?
P2 C27 1.846(16) . ?
P2 C32 1.853(17) . ?
P3 C42 1.822(16) . ?
P3 C48 1.845(16) . ?
P3 C45 1.855(13) . ?
P4 C63 1.841(19) . ?
P4 C61 1.849(17) . ?
P4 C66 1.862(13) . ?
Si1 O2 1.650(9) . ?
Si1 O1 1.678(10) . ?
Si1 C1 1.881(17) . ?
Si2 O1 1.607(9) . ?
Si2 C5 1.857(16) . ?
Si2 C6 1.874(17) . ?
Si2 C7 1.904(18) . ?
Si3 O2 1.625(9) . ?
Si3 C2 1.817(18) . ?
Si3 C4 1.82(2) . ?
Si3 C3 1.847(17) . ?
Si4 O4 1.639(10) . ?
Si4 O5 1.661(10) . ?
Si4 C35 1.886(18) . ?
Si5 O4 1.615(10) . ?
Si5 C38B 1.823(18) . ?
Si5 C38A 1.837(19) . ?
Si5 C36A 1.838(19) . ?
Si5 C36B 1.839(17) . ?
Si5 C37A 1.842(19) . ?
Si5 C37B 1.846(17) . ?
Si6 O5 1.617(10) . ?
Si6 C41 1.859(19) . ?
Si6 C40 1.862(15) . ?
Si6 C39 1.864(17) . ?
O3 C19 1.375(17) . ?
O3 C28 1.394(16) . ?
O6 C53 1.403(18) . ?
O6 C62 1.422(17) . ?
C1 H1A 0.9800 . ?
C1 H1B 0.9800 . ?
C1 H1C 0.9800 . ?
C2 H2A 0.9800 . ?
C2 H2B 0.9800 . ?
C2 H2C 0.9800 . ?
C3 H3A 0.9800 . ?
C3 H3B 0.9800 . ?
C3 H3C 0.9800 . ?
C4 H4A 0.9800 . ?
C4 H4B 0.9800 . ?
C4 H4C 0.9800 . ?
C5 H5A 0.9800 . ?
C5 H5B 0.9800 . ?
C5 H5C 0.9800 . ?
C6 H6A 0.9800 . ?
C6 H6B 0.9800 . ?
C6 H6C 0.9800 . ?
C7 H7A 0.9800 . ?
C7 H7B 0.9800 . ?
C7 H7C 0.9800 . ?
C8 C9 1.522(18) . ?
C8 C10 1.538(19) . ?
C8 H8 1.0000 . ?
C9 H9A 0.9800 . ?
C9 H9B 0.9800 . ?
C9 H9C 0.9800 . ?
C10 H10A 0.9800 . ?
C10 H10B 0.9800 . ?
C10 H10C 0.9800 . ?
C11 C13 1.50(2) . ?
C11 C12 1.53(2) . ?
C11 H11 1.0000 . ?
C12 H12A 0.9800 . ?
C12 H12B 0.9800 . ?
C12 H12C 0.9800 . ?
C13 H13A 0.9800 . ?
C13 H13B 0.9800 . ?
C13 H13C 0.9800 . ?
C14 C15 1.39(2) . ?
C14 C19 1.41(2) . ?
C15 C16 1.37(2) . ?
C15 H15 0.9500 . ?
C16 C17 1.38(2) . ?
C16 H16 0.9500 . ?
C17 C18 1.38(2) . ?
C17 H17 0.9500 . ?
C18 C19 1.387(19) . ?
C18 C20 1.49(2) . ?
C20 C23 1.55(2) . ?
C20 C22 1.55(2) . ?
C20 C21 1.56(2) . ?
C21 H21A 0.9800 . ?
C21 H21B 0.9800 . ?
C21 H21C 0.9800 . ?
C22 H22A 0.9800 . ?
C22 H22B 0.9800 . ?
C22 H22C 0.9800 . ?
C23 C28 1.380(19) . ?
C23 C24 1.38(2) . ?
C24 C25 1.37(2) . ?
C24 H24 0.9500 . ?
C25 C26 1.37(2) . ?
C25 H25 0.9500 . ?
C26 C27 1.42(2) . ?
C26 H26 0.9500 . ?
C27 C28 1.36(2) . ?
C29 C30 1.50(3) . ?
C29 C31 1.53(2) . ?
C29 H29 1.0000 . ?
C30 H30A 0.9800 . ?
C30 H30B 0.9800 . ?
C30 H30C 0.9800 . ?
C31 H31A 0.9800 . ?
C31 H31B 0.9800 . ?
C31 H31C 0.9800 . ?
C32 C34 1.50(2) . ?
C32 C33 1.54(2) . ?
C32 H32 1.0000 . ?
C33 H33A 0.9800 . ?
C33 H33B 0.9800 . ?
C33 H33C 0.9800 . ?
C34 H34A 0.9800 . ?
C34 H34B 0.9800 . ?
C34 H34C 0.9800 . ?
C35 H35A 0.9800 . ?
C35 H35B 0.9800 . ?
C35 H35C 0.9800 . ?
C36A H36A 0.9800 . ?
C36A H36B 0.9800 . ?
C36A H36C 0.9800 . ?
C37A H37A 0.9800 . ?
C37A H37B 0.9800 . ?
C37A H37C 0.9800 . ?
C38A H38A 0.9800 . ?
C38A H38B 0.9800 . ?
C38A H38C 0.9800 . ?
C36B H36D 0.9800 . ?
C36B H36E 0.9800 . ?
C36B H36F 0.9800 . ?
C37B H37D 0.9800 . ?
C37B H37E 0.9800 . ?
C37B H37F 0.9800 . ?
C38B H38D 0.9800 . ?
C38B H38E 0.9800 . ?
C38B H38F 0.9800 . ?
C39 H39A 0.9800 . ?
C39 H39B 0.9800 . ?
C39 H39C 0.9800 . ?
C40 H40A 0.9800 . ?
C40 H40B 0.9800 . ?
C40 H40C 0.9800 . ?
C41 H41A 0.9800 . ?
C41 H41B 0.9800 . ?
C41 H41C 0.9800 . ?
C42 C44 1.52(2) . ?
C42 C43 1.530(18) . ?
C42 H42 1.0000 . ?
C43 H43A 0.9800 . ?
C43 H43B 0.9800 . ?
C43 H43C 0.9800 . ?
C44 H44A 0.9800 . ?
C44 H44B 0.9800 . ?
C44 H44C 0.9800 . ?
C45 C47 1.515(19) . ?
C45 C46 1.52(2) . ?
C45 H45 1.0000 . ?
C46 H46A 0.9800 . ?
C46 H46B 0.9800 . ?
C46 H46C 0.9800 . ?
C47 H47A 0.9800 . ?
C47 H47B 0.9800 . ?
C47 H47C 0.9800 . ?
C48 C49 1.37(2) . ?
C48 C53 1.39(2) . ?
C49 C50 1.39(2) . ?
C49 H49 0.9500 . ?
C50 C51 1.34(2) . ?
C50 H50 0.9500 . ?
C51 C52 1.40(2) . ?
C51 H51 0.9500 . ?
C52 C53 1.36(2) . ?
C52 C54 1.53(2) . ?
C54 C57 1.49(2) . ?
C54 C56A 1.59(2) . ?
C54 C55B 1.59(2) . ?
C54 C55A 1.62(2) . ?
C54 C56B 1.62(2) . ?
C55A H55A 0.9800 . ?
C55A H55B 0.9800 . ?
C55A H55C 0.9800 . ?
C56A H56A 0.9800 . ?
C56A H56B 0.9800 . ?
C56A H56C 0.9800 . ?
C55B H55D 0.9800 . ?
C55B H55E 0.9800 . ?
C55B H55F 0.9800 . ?
C56B H56D 0.9800 . ?
C56B H56E 0.9800 . ?
C56B H56F 0.9800 . ?
C57 C62 1.39(2) . ?
C57 C58 1.39(2) . ?
C58 C59 1.36(3) . ?
C58 H58 0.9500 . ?
C59 C60 1.42(3) . ?
C59 H59 0.9500 . ?
C60 C61 1.37(2) . ?
C60 H60 0.9500 . ?
C61 C62 1.38(2) . ?
C63 C65 1.51(2) . ?
C63 C64 1.53(2) . ?
C63 H63 1.0000 . ?
C64 H64A 0.9800 . ?
C64 H64B 0.9800 . ?
C64 H64C 0.9800 . ?
C65 H65A 0.9800 . ?
C65 H65B 0.9800 . ?
C65 H65C 0.9800 . ?
C66 C67 1.48(2) . ?
C66 C68 1.52(2) . ?
C66 H66 1.0000 . ?
C67 H67A 0.9800 . ?
C67 H67B 0.9800 . ?
C67 H67C 0.9800 . ?
C68 H68A 0.9800 . ?
C68 H68B 0.9800 . ?
C68 H68C 0.9800 . ?
